data_4065857
loop_
_publ_author_name
'Benito-Garagorri, David'
'Alves, Luis Gon\,calo'
'Veiros, Luis F.'
'Standfest-Hauser, Christina M.'
'Tanaka, Shinji'
'Mereiter, Kurt'
'Kirchner, Karl'

_publ_section_title
;
 Kinetically Controlled Formation of Octahedraltrans-Dicarbonyl Iron(II)
 PNP Pincer Complexes: The Decisive Role of Spin-State Changes&#x00A7;
;
_journal_issue 21
_journal_name_full Organometallics
_journal_page_first 4932
_journal_paper_doi 10.1021/om1001638
_journal_volume 29
_journal_year 2010
_chemical_formula_moiety 'C17 H33 Cl2 Fe N3 P2'
_chemical_formula_sum 'C17 H33 Cl2 Fe N3 P2'
_chemical_formula_weight 468.15
_chemical_name_common '1514 [FeCl2(PNP-iPr)].(CH3CN)x '
_chemical_name_systematic
; 
(N,N'-bis(di-isopropylphosphino)-2,6-diaminopyridine)-
dichloro-iron(II) acetonitrile solvate
;
_space_group_IT_number 43
_symmetry_cell_setting orthorhombic
_symmetry_space_group_name_Hall 'F 2 -2d'
_symmetry_space_group_name_H-M 'F d d 2'
_atom_sites_solution_hydrogens geom
_atom_sites_solution_primary direct
_atom_sites_solution_secondary difmap
_audit_creation_method SHELXL-97
_cell_angle_alpha 90.00
_cell_angle_beta 90.00
_cell_angle_gamma 90.00
_cell_formula_units_Z 16
_cell_length_a 26.6478(4)
_cell_length_b 43.3956(6)
_cell_length_c 9.41290(10)
_cell_measurement_reflns_used 9898
_cell_measurement_temperature 100(2)
_cell_measurement_theta_max 29.59
_cell_measurement_theta_min 2.34
_cell_volume 10885.1(3)
_computing_cell_refinement 'Bruker SAINT'
_computing_data_collection 'Bruker SMART'
_computing_data_reduction 'Bruker SAINT, SADABS, XPREP'
_computing_molecular_graphics 'Bruker SHELXTL'
_computing_publication_material 'Bruker SHELXTL'
_computing_structure_refinement 'SHELXL-97 (Sheldrick, 2008)'
_computing_structure_solution 'SHELXS-97 (Sheldrick, 2008)'
_diffrn_ambient_temperature 100(2)
_diffrn_measured_fraction_theta_full 0.997
_diffrn_measured_fraction_theta_max 0.997
_diffrn_measurement_device_type 'Bruker Smart APEX CCD'
_diffrn_measurement_method '\f and \w scans'
_diffrn_radiation_monochromator graphite
_diffrn_radiation_source 'fine-focus sealed tube'
_diffrn_radiation_type MoK\a
_diffrn_radiation_wavelength 0.71073
_diffrn_reflns_av_R_equivalents 0.0437
_diffrn_reflns_av_sigmaI/netI 0.0277
_diffrn_reflns_limit_h_max 37
_diffrn_reflns_limit_h_min -37
_diffrn_reflns_limit_k_max 60
_diffrn_reflns_limit_k_min -60
_diffrn_reflns_limit_l_max 13
_diffrn_reflns_limit_l_min -13
_diffrn_reflns_number 51262
_diffrn_reflns_theta_full 30.00
_diffrn_reflns_theta_max 30.00
_diffrn_reflns_theta_min 2.34
_diffrn_standards_decay_% 0
_exptl_absorpt_coefficient_mu 0.873
_exptl_absorpt_correction_T_max 0.86
_exptl_absorpt_correction_T_min 0.72
_exptl_absorpt_correction_type multi-scan
_exptl_absorpt_process_details 'program SADABS'
_exptl_crystal_colour yellow
_exptl_crystal_density_diffrn 1.143
_exptl_crystal_density_method 'not measured'
_exptl_crystal_description plate
_exptl_crystal_F_000 3936
_exptl_crystal_size_max 0.36
_exptl_crystal_size_mid 0.29
_exptl_crystal_size_min 0.08
_platon_squeeze_details
;
See exptl_special_details for further explanations.
;
_refine_diff_density_max 0.822
_refine_diff_density_min -0.226
_refine_diff_density_rms 0.069
_refine_ls_abs_structure_details 'Flack H D (1983), Acta Cryst. A39, 876-881'
_refine_ls_abs_structure_Flack 0.006(10)
_refine_ls_extinction_method none
_refine_ls_goodness_of_fit_ref 1.071
_refine_ls_hydrogen_treatment constr
_refine_ls_matrix_type full
_refine_ls_number_parameters 234
_refine_ls_number_reflns 7907
_refine_ls_number_restraints 1
_refine_ls_restrained_S_all 1.071
_refine_ls_R_factor_all 0.0388
_refine_ls_R_factor_gt 0.0337
_refine_ls_shift/su_max 0.002
_refine_ls_shift/su_mean 0.000
_refine_ls_structure_factor_coef Fsqd
_refine_ls_weighting_details 'calc w=1/[\s^2^(Fo^2^)+(0.0546P)^2^+0.0295P] where P=(Fo^2^+2Fc^2^)/3'
_refine_ls_weighting_scheme calc
_refine_ls_wR_factor_gt 0.0821
_refine_ls_wR_factor_ref 0.0840
_reflns_number_gt 7204
_reflns_number_total 7907
_reflns_threshold_expression >2sigma(I)
_cod_data_source_file om1001638_si_001.cif
_cod_data_source_block 3a.(CH3CN)x-1514
_cod_depositor_comments
;
The following automatic conversions were performed:

'_symmetry_cell_setting' value 'Orthorhombic' changed to
'orthorhombic' according to
/home/saulius/struct/CIF-dictionaries/cif_core.dic dictionary named
'cif_core.dic' version 2.4.1 from 2010-06-29.

Automatic conversion script
Id: cif_fix_values 1715 2011-07-08 13:25:40Z adriana 
;
_cod_original_sg_symbol_H-M Fdd2
_cod_database_code 4065857

loop_
_symmetry_equiv_pos_as_xyz
'x, y, z'
'-x, -y, z'
'x+1/4, -y+1/4, z+1/4'
'-x+1/4, y+1/4, z+1/4'
'x, y+1/2, z+1/2'
'-x, -y+1/2, z+1/2'
'x+1/4, -y+3/4, z+3/4'
'-x+1/4, y+3/4, z+3/4'
'x+1/2, y, z+1/2'
'-x+1/2, -y, z+1/2'
'x+3/4, -y+1/4, z+3/4'
'-x+3/4, y+1/4, z+3/4'
'x+1/2, y+1/2, z'
'-x+1/2, -y+1/2, z'
'x+3/4, -y+3/4, z+1/4'
'-x+3/4, y+3/4, z+1/4'

loop_
_atom_site_label
_atom_site_type_symbol
_atom_site_fract_x
_atom_site_fract_y
_atom_site_fract_z
_atom_site_U_iso_or_equiv
_atom_site_adp_type
_atom_site_occupancy
_atom_site_symmetry_multiplicity
_atom_site_calc_flag
_atom_site_refinement_flags
Fe1 Fe 0.191380(9) 0.068207(6) 0.50298(2) 0.02330(6) Uani 1 1 d .
Cl1 Cl 0.11856(2) 0.089124(13) 0.40193(8) 0.04881(16) Uani 1 1 d .
Cl2 Cl 0.18111(2) 0.043257(11) 0.71656(5) 0.03204(10) Uani 1 1 d .
P1 P 0.22479(2) 0.119096(11) 0.57543(5) 0.02949(10) Uani 1 1 d .
P2 P 0.191514(18) 0.021258(12) 0.35427(5) 0.02649(10) Uani 1 1 d .
N1 N 0.27112(6) 0.06372(3) 0.44989(16) 0.0245(3) Uani 1 1 d .
N2 N 0.28655(6) 0.11163(4) 0.5548(2) 0.0332(4) Uani 1 1 d .
H2N H 0.3083 0.1249 0.5894 0.040 Uiso 1 1 calc R
N3 N 0.25461(6) 0.01538(4) 0.35126(18) 0.0282(3) Uani 1 1 d .
H3N H 0.2659 -0.0029 0.3259 0.034 Uiso 1 1 calc R
C1 C 0.30455(7) 0.08594(4) 0.4871(2) 0.0276(4) Uani 1 1 d .
C2 C 0.35576(7) 0.08325(5) 0.4586(2) 0.0326(4) Uani 1 1 d .
H2 H 0.3784 0.0993 0.4829 0.039 Uiso 1 1 calc R
C3 C 0.37270(8) 0.05662(5) 0.3941(2) 0.0343(4) Uani 1 1 d .
H3 H 0.4074 0.0543 0.3741 0.041 Uiso 1 1 calc R
C4 C 0.33967(7) 0.03337(5) 0.3585(2) 0.0298(4) Uani 1 1 d .
H4 H 0.3513 0.0148 0.3159 0.036 Uiso 1 1 calc R
C5 C 0.28881(7) 0.03780(4) 0.38663(18) 0.0251(3) Uani 1 1 d .
C6 C 0.21241(8) 0.15138(5) 0.4511(2) 0.0349(4) Uani 1 1 d .
H6 H 0.1753 0.1545 0.4470 0.042 Uiso 1 1 calc R
C7 C 0.22978(9) 0.14143(6) 0.3024(3) 0.0424(5) Uani 1 1 d .
H7A H 0.2210 0.1574 0.2333 0.064 Uiso 1 1 calc R
H7B H 0.2132 0.1221 0.2763 0.064 Uiso 1 1 calc R
H7C H 0.2662 0.1384 0.3027 0.064 Uiso 1 1 calc R
C8 C 0.23626(11) 0.18229(5) 0.4915(4) 0.0518(6) Uani 1 1 d .
H8A H 0.2726 0.1797 0.5012 0.078 Uiso 1 1 calc R
H8B H 0.2222 0.1894 0.5820 0.078 Uiso 1 1 calc R
H8C H 0.2292 0.1975 0.4173 0.078 Uiso 1 1 calc R
C9 C 0.22027(10) 0.13613(5) 0.7527(3) 0.0451(5) Uani 1 1 d .
H9 H 0.2372 0.1567 0.7517 0.054 Uiso 1 1 calc R
C10 C 0.16484(13) 0.14070(8) 0.7869(3) 0.0657(8) Uani 1 1 d .
H10A H 0.1468 0.1213 0.7727 0.099 Uiso 1 1 calc R
H10B H 0.1508 0.1565 0.7241 0.099 Uiso 1 1 calc R
H10C H 0.1613 0.1473 0.8860 0.099 Uiso 1 1 calc R
C11 C 0.24601(12) 0.11565(7) 0.8633(3) 0.0571(7) Uani 1 1 d .
H11A H 0.2453 0.1259 0.9560 0.086 Uiso 1 1 calc R
H11B H 0.2809 0.1120 0.8350 0.086 Uiso 1 1 calc R
H11C H 0.2283 0.0959 0.8696 0.086 Uiso 1 1 calc R
C12 C 0.17663(9) 0.02269(6) 0.1644(2) 0.0421(5) Uani 1 1 d .
H12 H 0.1922 0.0043 0.1176 0.051 Uiso 1 1 calc R
C13 C 0.20057(11) 0.05143(7) 0.1034(3) 0.0539(7) Uani 1 1 d .
H13A H 0.1965 0.0515 0.0000 0.081 Uiso 1 1 calc R
H13B H 0.2364 0.0517 0.1271 0.081 Uiso 1 1 calc R
H13C H 0.1843 0.0697 0.1437 0.081 Uiso 1 1 calc R
C14 C 0.11978(10) 0.02203(8) 0.1352(3) 0.0588(8) Uani 1 1 d .
H14A H 0.1031 0.0379 0.1925 0.088 Uiso 1 1 calc R
H14B H 0.1063 0.0017 0.1602 0.088 Uiso 1 1 calc R
H14C H 0.1137 0.0261 0.0342 0.088 Uiso 1 1 calc R
C15 C 0.16813(8) -0.01523(5) 0.4272(2) 0.0357(4) Uani 1 1 d .
H15 H 0.1883 -0.0193 0.5147 0.043 Uiso 1 1 calc R
C16 C 0.11347(8) -0.01235(6) 0.4761(3) 0.0449(5) Uani 1 1 d .
H16A H 0.0918 -0.0092 0.3934 0.067 Uiso 1 1 calc R
H16B H 0.1103 0.0052 0.5409 0.067 Uiso 1 1 calc R
H16C H 0.1034 -0.0313 0.5255 0.067 Uiso 1 1 calc R
C17 C 0.17625(10) -0.04292(6) 0.3297(4) 0.0533(7) Uani 1 1 d .
H17A H 0.1683 -0.0619 0.3813 0.080 Uiso 1 1 calc R
H17B H 0.2113 -0.0435 0.2986 0.080 Uiso 1 1 calc R
H17C H 0.1543 -0.0412 0.2466 0.080 Uiso 1 1 calc R

loop_
_atom_site_aniso_label
_atom_site_aniso_U_11
_atom_site_aniso_U_22
_atom_site_aniso_U_33
_atom_site_aniso_U_23
_atom_site_aniso_U_13
_atom_site_aniso_U_12
Fe1 0.02992(12) 0.02068(11) 0.01929(11) -0.00096(9) -0.00187(9) 0.00114(10)
Cl1 0.0470(3) 0.0305(3) 0.0689(4) -0.0038(2) -0.0306(3) 0.0116(2)
Cl2 0.0484(3) 0.0285(2) 0.01919(18) 0.00430(15) -0.00314(17) 0.00132(19)
P1 0.0353(2) 0.0239(2) 0.0293(2) -0.00457(18) -0.00638(19) 0.00158(19)
P2 0.0280(2) 0.0275(2) 0.0240(2) -0.00750(17) -0.00136(16) -0.00003(18)
N1 0.0305(8) 0.0216(7) 0.0215(6) -0.0007(5) -0.0057(6) -0.0024(6)
N2 0.0326(8) 0.0246(8) 0.0424(9) -0.0084(7) -0.0123(7) -0.0017(6)
N3 0.0291(7) 0.0224(7) 0.0333(8) -0.0076(6) 0.0012(6) 0.0002(6)
C1 0.0333(9) 0.0243(8) 0.0250(8) 0.0011(7) -0.0092(7) -0.0006(7)
C2 0.0322(9) 0.0293(9) 0.0363(10) 0.0000(8) -0.0070(8) -0.0042(8)
C3 0.0300(9) 0.0375(10) 0.0356(10) 0.0007(8) -0.0004(8) -0.0010(8)
C4 0.0331(9) 0.0294(9) 0.0268(8) -0.0026(7) 0.0009(7) 0.0020(7)
C5 0.0330(9) 0.0236(8) 0.0187(7) 0.0006(6) -0.0016(6) -0.0014(7)
C6 0.0344(10) 0.0275(9) 0.0428(11) 0.0049(8) -0.0069(8) 0.0023(8)
C7 0.0442(12) 0.0417(12) 0.0413(11) 0.0115(10) 0.0017(9) 0.0033(10)
C8 0.0583(15) 0.0266(10) 0.0705(18) 0.0067(11) -0.0147(13) -0.0031(10)
C9 0.0690(16) 0.0333(11) 0.0331(10) -0.0095(9) -0.0046(11) 0.0015(10)
C10 0.084(2) 0.0684(19) 0.0451(15) -0.0159(13) 0.0067(14) 0.0224(17)
C11 0.091(2) 0.0478(14) 0.0323(11) -0.0048(10) -0.0152(13) 0.0031(14)
C12 0.0425(12) 0.0571(14) 0.0267(9) -0.0174(9) -0.0069(8) 0.0047(10)
C13 0.0750(18) 0.0678(18) 0.0190(9) 0.0013(10) -0.0036(10) 0.0067(14)
C14 0.0513(14) 0.082(2) 0.0426(14) -0.0249(14) -0.0179(11) 0.0133(14)
C15 0.0325(10) 0.0282(10) 0.0464(12) -0.0070(8) 0.0065(8) -0.0050(8)
C16 0.0367(11) 0.0438(13) 0.0543(14) -0.0118(11) 0.0108(10) -0.0086(9)
C17 0.0488(14) 0.0326(12) 0.079(2) -0.0180(12) 0.0135(13) -0.0088(10)

loop_
_atom_type_symbol
_atom_type_description
_atom_type_scat_dispersion_real
_atom_type_scat_dispersion_imag
_atom_type_scat_source
C C 0.0033 0.0016 'International Tables Vol C Tables 4.2.6.8 and 6.1.1.4'
H H 0.0000 0.0000 'International Tables Vol C Tables 4.2.6.8 and 6.1.1.4'
N N 0.0061 0.0033 'International Tables Vol C Tables 4.2.6.8 and 6.1.1.4'
P P 0.1023 0.0942 'International Tables Vol C Tables 4.2.6.8 and 6.1.1.4'
Cl Cl 0.1484 0.1585 'International Tables Vol C Tables 4.2.6.8 and 6.1.1.4'
Fe Fe 0.3463 0.8444 'International Tables Vol C Tables 4.2.6.8 and 6.1.1.4'

loop_
_geom_angle_atom_site_label_1
_geom_angle_atom_site_label_2
_geom_angle_atom_site_label_3
_geom_angle
N1 Fe1 Cl2 105.83(4)
N1 Fe1 Cl1 138.13(4)
Cl2 Fe1 Cl1 116.01(3)
N1 Fe1 P2 78.24(4)
Cl2 Fe1 P2 96.153(18)
Cl1 Fe1 P2 95.20(2)
N1 Fe1 P1 78.09(4)
Cl2 Fe1 P1 102.816(19)
Cl1 Fe1 P1 93.67(2)
P2 Fe1 P1 152.91(2)
N2 P1 C9 104.26(10)
N2 P1 C6 104.22(10)
C9 P1 C6 104.99(11)
N2 P1 Fe1 98.50(6)
C9 P1 Fe1 126.02(9)
C6 P1 Fe1 115.83(7)
N3 P2 C12 101.71(10)
N3 P2 C15 102.28(9)
C12 P2 C15 108.70(11)
N3 P2 Fe1 97.73(6)
C12 P2 Fe1 121.62(9)
C15 P2 Fe1 119.94(7)
C5 N1 C1 118.27(16)
C5 N1 Fe1 120.70(12)
C1 N1 Fe1 120.92(12)
C1 N2 P1 123.38(13)
C1 N2 H2N 118.3
P1 N2 H2N 118.3
C5 N3 P2 123.06(13)
C5 N3 H3N 118.5
P2 N3 H3N 118.5
N1 C1 N2 117.89(17)
N1 C1 C2 122.15(17)
N2 C1 C2 119.96(17)
C3 C2 C1 118.30(18)
C3 C2 H2 120.9
C1 C2 H2 120.9
C4 C3 C2 120.65(19)
C4 C3 H3 119.7
C2 C3 H3 119.7
C3 C4 C5 118.23(18)
C3 C4 H4 120.9
C5 C4 H4 120.9
N1 C5 N3 117.56(17)
N1 C5 C4 122.37(17)
N3 C5 C4 120.07(16)
C8 C6 C7 110.3(2)
C8 C6 P1 115.50(16)
C7 C6 P1 108.00(14)
C8 C6 H6 107.6
C7 C6 H6 107.6
P1 C6 H6 107.6
C6 C7 H7A 109.5
C6 C7 H7B 109.5
H7A C7 H7B 109.5
C6 C7 H7C 109.5
H7A C7 H7C 109.5
H7B C7 H7C 109.5
C6 C8 H8A 109.5
C6 C8 H8B 109.5
H8A C8 H8B 109.5
C6 C8 H8C 109.5
H8A C8 H8C 109.5
H8B C8 H8C 109.5
C10 C9 C11 111.4(2)
C10 C9 P1 108.01(17)
C11 C9 P1 110.86(17)
C10 C9 H9 108.8
C11 C9 H9 108.8
P1 C9 H9 108.8
C9 C10 H10A 109.5
C9 C10 H10B 109.5
H10A C10 H10B 109.5
C9 C10 H10C 109.5
H10A C10 H10C 109.5
H10B C10 H10C 109.5
C9 C11 H11A 109.5
C9 C11 H11B 109.5
H11A C11 H11B 109.5
C9 C11 H11C 109.5
H11A C11 H11C 109.5
H11B C11 H11C 109.5
C13 C12 C14 111.2(2)
C13 C12 P2 107.87(16)
C14 C12 P2 112.77(18)
C13 C12 H12 108.3
C14 C12 H12 108.3
P2 C12 H12 108.3
C12 C13 H13A 109.5
C12 C13 H13B 109.5
H13A C13 H13B 109.5
C12 C13 H13C 109.5
H13A C13 H13C 109.5
H13B C13 H13C 109.5
C12 C14 H14A 109.5
C12 C14 H14B 109.5
H14A C14 H14B 109.5
C12 C14 H14C 109.5
H14A C14 H14C 109.5
H14B C14 H14C 109.5
C17 C15 C16 112.30(19)
C17 C15 P2 113.96(17)
C16 C15 P2 111.40(16)
C17 C15 H15 106.2
C16 C15 H15 106.2
P2 C15 H15 106.2
C15 C16 H16A 109.5
C15 C16 H16B 109.5
H16A C16 H16B 109.5
C15 C16 H16C 109.5
H16A C16 H16C 109.5
H16B C16 H16C 109.5
C15 C17 H17A 109.5
C15 C17 H17B 109.5
H17A C17 H17B 109.5
C15 C17 H17C 109.5
H17A C17 H17C 109.5
H17B C17 H17C 109.5

loop_
_geom_bond_atom_site_label_1
_geom_bond_atom_site_label_2
_geom_bond_distance
Fe1 N1 2.1916(16)
Fe1 Cl2 2.2998(5)
Fe1 Cl1 2.3440(6)
Fe1 P2 2.4719(5)
Fe1 P1 2.4768(5)
P1 N2 1.6886(18)
P1 C9 1.829(2)
P1 C6 1.855(2)
P2 N3 1.7008(16)
P2 C12 1.831(2)
P2 C15 1.835(2)
N1 C5 1.357(2)
N1 C1 1.359(2)
N2 C1 1.371(3)
N2 H2N 0.8800
N3 C5 1.374(2)
N3 H3N 0.8800
C1 C2 1.396(3)
C2 C3 1.381(3)
C2 H2 0.9500
C3 C4 1.380(3)
C3 H3 0.9500
C4 C5 1.394(3)
C4 H4 0.9500
C6 C8 1.532(3)
C6 C7 1.536(3)
C6 H6 1.0000
C7 H7A 0.9800
C7 H7B 0.9800
C7 H7C 0.9800
C8 H8A 0.9800
C8 H8B 0.9800
C8 H8C 0.9800
C9 C10 1.525(4)
C9 C11 1.531(4)
C9 H9 1.0000
C10 H10A 0.9800
C10 H10B 0.9800
C10 H10C 0.9800
C11 H11A 0.9800
C11 H11B 0.9800
C11 H11C 0.9800
C12 C13 1.514(4)
C12 C14 1.540(3)
C12 H12 1.0000
C13 H13A 0.9800
C13 H13B 0.9800
C13 H13C 0.9800
C14 H14A 0.9800
C14 H14B 0.9800
C14 H14C 0.9800
C15 C17 1.527(3)
C15 C16 1.533(3)
C15 H15 1.0000
C16 H16A 0.9800
C16 H16B 0.9800
C16 H16C 0.9800
C17 H17A 0.9800
C17 H17B 0.9800
C17 H17C 0.9800

loop_
_geom_hbond_atom_site_label_D
_geom_hbond_atom_site_label_H
_geom_hbond_atom_site_label_A
_geom_hbond_distance_DH
_geom_hbond_distance_HA
_geom_hbond_distance_DA
_geom_hbond_angle_DHA
_geom_hbond_site_symmetry_A
N2 H2N Cl1 0.88 2.31 3.1901(17) 173.0 3
N3 H3N Cl2 0.88 2.48 3.3192(16) 160.9 10_554

loop_
_geom_torsion_atom_site_label_1
_geom_torsion_atom_site_label_2
_geom_torsion_atom_site_label_3
_geom_torsion_atom_site_label_4
_geom_torsion
N1 Fe1 P1 N2 -8.21(8)
Cl2 Fe1 P1 N2 95.55(7)
Cl1 Fe1 P1 N2 -146.72(7)
P2 Fe1 P1 N2 -37.77(8)
N1 Fe1 P1 C9 -122.83(11)
Cl2 Fe1 P1 C9 -19.06(10)
Cl1 Fe1 P1 C9 98.66(10)
P2 Fe1 P1 C9 -152.39(10)
N1 Fe1 P1 C6 102.16(9)
Cl2 Fe1 P1 C6 -154.07(8)
Cl1 Fe1 P1 C6 -36.35(8)
P2 Fe1 P1 C6 72.60(9)
N1 Fe1 P2 N3 12.20(7)
Cl2 Fe1 P2 N3 -92.74(6)
Cl1 Fe1 P2 N3 150.34(6)
P1 Fe1 P2 N3 41.74(8)
N1 Fe1 P2 C12 -96.71(10)
Cl2 Fe1 P2 C12 158.35(9)
Cl1 Fe1 P2 C12 41.43(10)
P1 Fe1 P2 C12 -67.16(10)
N1 Fe1 P2 C15 121.21(9)
Cl2 Fe1 P2 C15 16.27(9)
Cl1 Fe1 P2 C15 -100.65(9)
P1 Fe1 P2 C15 150.75(9)
Cl2 Fe1 N1 C5 82.75(13)
Cl1 Fe1 N1 C5 -95.02(14)
P2 Fe1 N1 C5 -10.39(12)
P1 Fe1 N1 C5 -177.13(14)
Cl2 Fe1 N1 C1 -93.25(13)
Cl1 Fe1 N1 C1 88.98(14)
P2 Fe1 N1 C1 173.61(14)
P1 Fe1 N1 C1 6.87(13)
C9 P1 N2 C1 142.33(17)
C6 P1 N2 C1 -107.81(18)
Fe1 P1 N2 C1 11.68(18)
C12 P2 N3 C5 107.39(18)
C15 P2 N3 C5 -140.26(16)
Fe1 P2 N3 C5 -17.25(16)
C5 N1 C1 N2 -178.05(16)
Fe1 N1 C1 N2 -2.0(2)
C5 N1 C1 C2 1.9(3)
Fe1 N1 C1 C2 177.98(14)
P1 N2 C1 N1 -8.1(3)
P1 N2 C1 C2 171.98(15)
N1 C1 C2 C3 -1.9(3)
N2 C1 C2 C3 178.03(19)
C1 C2 C3 C4 0.3(3)
C2 C3 C4 C5 1.3(3)
C1 N1 C5 N3 179.22(16)
Fe1 N1 C5 N3 3.1(2)
C1 N1 C5 C4 -0.2(3)
Fe1 N1 C5 C4 -176.33(13)
P2 N3 C5 N1 11.8(2)
P2 N3 C5 C4 -168.76(14)
C3 C4 C5 N1 -1.3(3)
C3 C4 C5 N3 179.23(19)
N2 P1 C6 C8 -69.0(2)
C9 P1 C6 C8 40.3(2)
Fe1 P1 C6 C8 -175.97(17)
N2 P1 C6 C7 55.06(17)
C9 P1 C6 C7 164.38(16)
Fe1 P1 C6 C7 -51.92(16)
N2 P1 C9 C10 -174.36(19)
C6 P1 C9 C10 76.3(2)
Fe1 P1 C9 C10 -62.4(2)
N2 P1 C9 C11 -52.0(2)
C6 P1 C9 C11 -161.3(2)
Fe1 P1 C9 C11 59.9(2)
N3 P2 C12 C13 -67.18(19)
C15 P2 C12 C13 -174.59(17)
Fe1 P2 C12 C13 39.6(2)
N3 P2 C12 C14 169.62(19)
C15 P2 C12 C14 62.2(2)
Fe1 P2 C12 C14 -83.6(2)
N3 P2 C15 C17 -66.6(2)
C12 P2 C15 C17 40.4(2)
Fe1 P2 C15 C17 -173.11(15)
N3 P2 C15 C16 165.05(16)
C12 P2 C15 C16 -87.92(18)
Fe1 P2 C15 C16 58.55(19)

loop_
_platon_squeeze_void_nr
_platon_squeeze_void_average_x
_platon_squeeze_void_average_y
_platon_squeeze_void_average_z
_platon_squeeze_void_volume
_platon_squeeze_void_count_electrons
_platon_squeeze_void_content
1 0.000 0.000 0.034 268 13 ' '
2 0.000 0.500 0.035 268 13 ' '
3 0.060 0.159 0.643 17 1 ' '
4 0.060 0.659 0.143 17 1 ' '
5 0.250 0.250 0.804 268 16 ' '
6 0.250 0.750 0.304 268 16 ' '
7 0.190 0.408 0.893 17 1 ' '
8 0.190 0.908 0.393 17 1 ' '
9 0.310 0.091 0.892 16 1 ' '
10 0.310 0.591 0.392 16 1 ' '
11 0.500 0.500 0.559 268 13 ' '
12 0.500 1.000 0.059 268 13 ' '
13 0.440 0.341 0.643 16 1 ' '
14 0.440 0.841 0.143 16 1 ' '
15 0.560 0.159 0.143 17 1 ' '
16 0.560 0.659 0.643 17 1 ' '
17 0.750 0.250 0.304 268 16 ' '
18 0.750 0.750 0.804 268 16 ' '
19 0.690 0.408 0.393 17 1 ' '
20 0.690 0.908 0.893 17 1 ' '
21 0.810 0.091 0.392 16 1 ' '
22 0.810 0.591 0.892 16 1 ' '
23 0.940 0.341 0.143 16 1 ' '
24 0.940 0.841 0.643 16 1 ' '
